data_7212843
loop_
_publ_author_name
'Fang, Hua-Cai'
'Ge, Ying-Ying'
'Ying, Yin'
'Zheng, Sheng-Run'
'Zhan, Qing-Guang'
'Zhou, Zheng-Yuan'
'Chen, Li'
'Cai, Yue-Peng'

_publ_section_title
;
 Syntheses and conversions of dinuclear cadmium(ii) compounds containing
 N2O/N2O2 donor tridentate/tetradentate asymmetrical Schiff base ligands
;
_journal_issue 12
_journal_name_full CrystEngComm
_journal_page_first 4012
_journal_paper_doi 10.1039/c0ce00177e
_journal_volume 12
_journal_year 2010
_chemical_formula_moiety 'C21 H26 Cd2 Cl2 N4 O4, C H4 O'
_chemical_formula_sum 'C22 H30 Cd2 Cl2 N4 O5'
_chemical_formula_weight 726.22
_chemical_name_systematic
;
?
;
_space_group_IT_number 88
_symmetry_cell_setting tetragonal
_symmetry_space_group_name_Hall '-I 4ad'
_symmetry_space_group_name_H-M 'I 41/a :2'
_atom_sites_solution_hydrogens geom
_atom_sites_solution_primary direct
_atom_sites_solution_secondary difmap
_audit_creation_method SHELXL-97
_cell_angle_alpha 90.00
_cell_angle_beta 90.00
_cell_angle_gamma 90.00
_cell_formula_units_Z 16
_cell_length_a 40.561(4)
_cell_length_b 40.561(4)
_cell_length_c 7.4674(7)
_cell_measurement_reflns_used 326
_cell_measurement_temperature 296(2)
_cell_measurement_theta_max 25.18
_cell_measurement_theta_min 1.42
_cell_volume 12285(2)
_computing_cell_refinement 'APEX-II (Bruker, 2004)'
_computing_data_collection 'APEX-II (Bruker, 2004)'
_computing_data_reduction 'APEX-II (Bruker, 2004)'
_computing_molecular_graphics 'SHELXTL (Sheldrick, 2008)'
_computing_publication_material SHELXL-97
_computing_structure_refinement 'SHELXL-97 (Sheldrick, 2008)'
_computing_structure_solution 'SHELXS-97 (Sheldrick, 2008)'
_diffrn_ambient_temperature 296(2)
_diffrn_measured_fraction_theta_full 0.991
_diffrn_measured_fraction_theta_max 0.991
_diffrn_measurement_device_type 'Bruker APEX-II area-detector diffractometer'
_diffrn_measurement_method '\f and \w scan'
_diffrn_radiation_monochromator graphite
_diffrn_radiation_source 'fine-focus sealed tube'
_diffrn_radiation_type MoK\a
_diffrn_radiation_wavelength 0.71073
_diffrn_reflns_av_R_equivalents 0.0379
_diffrn_reflns_av_sigmaI/netI 0.0273
_diffrn_reflns_limit_h_max 42
_diffrn_reflns_limit_h_min -48
_diffrn_reflns_limit_k_max 35
_diffrn_reflns_limit_k_min -48
_diffrn_reflns_limit_l_max 8
_diffrn_reflns_limit_l_min -8
_diffrn_reflns_number 30125
_diffrn_reflns_theta_full 25.18
_diffrn_reflns_theta_max 25.18
_diffrn_reflns_theta_min 1.42
_exptl_absorpt_coefficient_mu 1.593
_exptl_absorpt_correction_T_max 0.763
_exptl_absorpt_correction_T_min 0.716
_exptl_absorpt_correction_type multi-scan
_exptl_absorpt_process_details 'APEX-II (Bruker, 2004)'
_exptl_crystal_colour 'pale yellow'
_exptl_crystal_density_diffrn 1.571
_exptl_crystal_density_method 'not measured'
_exptl_crystal_F_000 5760.0
_exptl_crystal_size_max 0.23
_exptl_crystal_size_mid 0.18
_exptl_crystal_size_min 0.17
_refine_diff_density_max 2.370
_refine_diff_density_min -0.307
_refine_diff_density_rms 0.125
_refine_ls_extinction_expression Fc^*^=kFc[1+0.001xFc^2^\l^3^/sin(2\q)]^-1/4^
_refine_ls_extinction_method none
_refine_ls_goodness_of_fit_ref 0.990
_refine_ls_hydrogen_treatment constr
_refine_ls_matrix_type full
_refine_ls_number_parameters 322
_refine_ls_number_reflns 5504
_refine_ls_number_restraints 627
_refine_ls_restrained_S_all 0.941
_refine_ls_R_factor_all 0.0575
_refine_ls_R_factor_gt 0.0462
_refine_ls_shift/su_max 0.004
_refine_ls_shift/su_mean 0.000
_refine_ls_structure_factor_coef Fsqd
_refine_ls_weighting_details 'calc w=1/[\s^2^(Fo^2^)+(0.0669P)^2^+126.5005P] where P=(Fo^2^+2Fc^2^)/3'
_refine_ls_weighting_scheme calc
_refine_ls_wR_factor_gt 0.1245
_refine_ls_wR_factor_ref 0.1336
_reflns_number_gt 4480
_reflns_number_total 5504
_reflns_threshold_expression >2sigma(I)
_cod_data_source_file c0ce00177e.txt
_cod_data_source_block 750891
_cod_depositor_comments
;
The following automatic conversions were performed:

'_symmetry_cell_setting' value 'Tetragonal' changed to 'tetragonal'
according to /home/saulius/struct/CIF-dictionaries/cif_core.dic
dictionary named 'cif_core.dic' version 2.4.2 from 2011-04-26.

Automatic conversion script
Id: cif_fix_values 1891 2012-01-12 08:04:46Z andrius 
;
_cod_original_sg_symbol_Hall ' -I 4ad'
_cod_original_sg_symbol_H-M 'I 41/a'
_cod_original_formula_sum 'C22 H30 Cd2 Cl2 N4 O5 '
_cod_database_code 7212843

loop_
_symmetry_equiv_pos_as_xyz
'x, y, z'
'-x+1/2, -y, z+1/2'
'-y+3/4, x+1/4, z+1/4'
'y+3/4, -x+3/4, z+3/4'
'x+1/2, y+1/2, z+1/2'
'-x+1, -y+1/2, z+1'
'-y+5/4, x+3/4, z+3/4'
'y+5/4, -x+5/4, z+5/4'
'-x, -y, -z'
'x-1/2, y, -z-1/2'
'y-3/4, -x-1/4, -z-1/4'
'-y-3/4, x-3/4, -z-3/4'
'-x+1/2, -y+1/2, -z+1/2'
'x, y+1/2, -z'
'y-1/4, -x+1/4, -z+1/4'
'-y-1/4, x-1/4, -z-1/4'

loop_
_atom_site_label
_atom_site_type_symbol
_atom_site_fract_x
_atom_site_fract_y
_atom_site_fract_z
_atom_site_U_iso_or_equiv
_atom_site_adp_type
_atom_site_occupancy
_atom_site_symmetry_multiplicity
_atom_site_calc_flag
_atom_site_refinement_flags
C1 C 0.5510(2) 1.01246(17) 0.9076(12) 0.073(2) Uani 1 1 d U
H1A H 0.5576 1.0212 1.0215 0.110 Uiso 1 1 calc R
H1B H 0.5282 1.0062 0.9124 0.110 Uiso 1 1 calc R
H1C H 0.5541 1.0289 0.8166 0.110 Uiso 1 1 calc R
C2 C 0.60397(16) 0.98813(14) 0.8472(8) 0.0445(13) Uani 1 1 d U
C3 C 0.62039(19) 1.01757(16) 0.8633(9) 0.0579(17) Uani 1 1 d U
H3 H 0.6091 1.0366 0.8966 0.069 Uiso 1 1 calc R
C4 C 0.65459(19) 1.01859(17) 0.8286(11) 0.0644(19) Uani 1 1 d U
H4 H 0.6660 1.0384 0.8375 0.077 Uiso 1 1 calc R
C5 C 0.67056(17) 0.99095(17) 0.7826(10) 0.0584(17) Uani 1 1 d U
H5 H 0.6931 0.9921 0.7595 0.070 Uiso 1 1 calc R
C6 C 0.65446(15) 0.96001(15) 0.7678(9) 0.0471(14) Uani 1 1 d U
C7 C 0.62046(14) 0.95866(14) 0.8016(8) 0.0400(12) Uani 1 1 d U
C8 C 0.67364(16) 0.93216(17) 0.7083(9) 0.0515(15) Uani 1 1 d U
H8 H 0.6948 0.9366 0.6668 0.062 Uiso 1 1 calc R
C9 C 0.68559(19) 0.8760(2) 0.6309(12) 0.071(2) Uani 1 1 d U
H9A H 0.6813 0.8744 0.5034 0.085 Uiso 1 1 calc R
H9B H 0.7085 0.8822 0.6463 0.085 Uiso 1 1 calc R
C10 C 0.6805(4) 0.8446(3) 0.7103(19) 0.0600(15) Uani 0.50 1 d PU
H10A H 0.6912 0.8446 0.8266 0.072 Uiso 0.50 1 calc PR
H10B H 0.6917 0.8283 0.6371 0.072 Uiso 0.50 1 calc PR
C11 C 0.6547(4) 0.8094(3) 0.8605(18) 0.0600(15) Uani 0.50 1 d PU
H11A H 0.6350 0.7979 0.8949 0.090 Uiso 0.50 1 calc PR
H11B H 0.6645 0.8194 0.9643 0.090 Uiso 0.50 1 calc PR
H11C H 0.6700 0.7941 0.8082 0.090 Uiso 0.50 1 calc PR
C12 C 0.6273(4) 0.8209(3) 0.5982(18) 0.0600(15) Uani 0.50 1 d PU
H12A H 0.6411 0.8096 0.5136 0.090 Uiso 0.50 1 calc PR
H12B H 0.6157 0.8384 0.5387 0.090 Uiso 0.50 1 calc PR
H12C H 0.6117 0.8056 0.6484 0.090 Uiso 0.50 1 calc PR
C13 C 0.5835(3) 0.8129(2) 1.1892(11) 0.085(3) Uani 1 1 d U
H13A H 0.5644 0.8117 1.2644 0.127 Uiso 1 1 calc R
H13B H 0.6018 0.8211 1.2574 0.127 Uiso 1 1 calc R
H13C H 0.5886 0.7913 1.1444 0.127 Uiso 1 1 calc R
C14 C 0.55123(15) 0.82747(14) 0.9290(9) 0.0459(14) Uani 1 1 d U
C15 C 0.52977(16) 0.80206(15) 0.9519(10) 0.0556(17) Uani 1 1 d U
H15 H 0.5312 0.7886 1.0523 0.067 Uiso 1 1 calc R
C16 C 0.50533(17) 0.79647(16) 0.8216(12) 0.0620(19) Uani 1 1 d U
H16 H 0.4903 0.7794 0.8367 0.074 Uiso 1 1 calc R
C17 C 0.50371(15) 0.81574(16) 0.6753(11) 0.0575(18) Uani 1 1 d U
H17 H 0.4877 0.8114 0.5894 0.069 Uiso 1 1 calc R
C18 C 0.52560(14) 0.84242(14) 0.6478(9) 0.0466(14) Uani 1 1 d U
C19 C 0.54957(13) 0.84932(13) 0.7805(9) 0.0419(13) Uani 1 1 d U
C20 C 0.52360(16) 0.86073(17) 0.4843(10) 0.0552(16) Uani 1 1 d U
H20 H 0.5115 0.8512 0.3920 0.066 Uiso 1 1 calc R
C21 C 0.5354(3) 0.9038(2) 0.2723(10) 0.091(3) Uani 1 1 d U
H21A H 0.5544 0.8967 0.2036 0.109 Uiso 1 1 calc R
H21B H 0.5157 0.8963 0.2102 0.109 Uiso 1 1 calc R
C23 C 0.5459(4) 0.9883(3) 0.4276(19) 0.0600(15) Uani 0.50 1 d PDU
H23A H 0.5482 1.0006 0.3187 0.090 Uiso 0.50 1 calc PR
H23B H 0.5577 0.9991 0.5219 0.090 Uiso 0.50 1 calc PR
H23C H 0.5230 0.9869 0.4591 0.090 Uiso 0.50 1 calc PR
C24 C 0.5943(2) 0.9594(3) 0.3505(18) 0.0600(15) Uani 0.50 1 d PDU
H24A H 0.6064 0.9393 0.3671 0.090 Uiso 0.50 1 calc PR
H24B H 0.6036 0.9763 0.4243 0.090 Uiso 0.50 1 calc PR
H24C H 0.5954 0.9659 0.2271 0.090 Uiso 0.50 1 calc PR
C25 C 0.7706(2) 0.9347(3) 0.5232(14) 0.094(3) Uani 1 1 d U
H25A H 0.7939 0.9380 0.5125 0.141 Uiso 1 1 calc R
H25B H 0.7628 0.9225 0.4215 0.141 Uiso 1 1 calc R
H25C H 0.7660 0.9225 0.6307 0.141 Uiso 1 1 calc R
C22' C 0.5351(3) 0.9406(3) 0.2833(17) 0.0600(15) Uani 0.50 1 d PDU
H22C H 0.5386 0.9495 0.1643 0.072 Uiso 0.50 1 calc PR
H22D H 0.5135 0.9477 0.3234 0.072 Uiso 0.50 1 calc PR
Cd1 Cd 0.553311(10) 0.925397(10) 0.67563(6) 0.03906(15) Uani 1 1 d U
Cd2 Cd 0.621056(10) 0.880359(10) 0.87208(6) 0.03800(15) Uani 1 1 d U
Cl1 Cl 0.64194(4) 0.88326(5) 1.1763(2) 0.0632(5) Uani 1 1 d U
Cl2 Cl 0.50011(4) 0.93783(5) 0.8096(3) 0.0692(5) Uani 1 1 d U
N1 N 0.66446(12) 0.90211(13) 0.7070(7) 0.0488(12) Uani 1 1 d U
N2 N 0.64680(13) 0.83402(13) 0.7347(8) 0.0507(13) Uani 1 1 d U
N3 N 0.53657(15) 0.88864(14) 0.4517(8) 0.0566(14) Uani 1 1 d U
N4 N 0.55951(14) 0.95412(14) 0.4011(8) 0.0584(15) Uani 1 1 d DU
O1 O 0.57052(11) 0.98436(10) 0.8667(7) 0.0585(12) Uani 1 1 d U
O2 O 0.60313(9) 0.93095(9) 0.7862(6) 0.0444(10) Uani 1 1 d U
O3 O 0.57712(13) 0.83477(12) 1.0414(7) 0.0664(13) Uani 1 1 d U
O4 O 0.57023(9) 0.87401(9) 0.7696(6) 0.0473(10) Uani 1 1 d U
O5 O 0.75471(19) 0.9651(2) 0.5303(12) 0.111(2) Uani 1 1 d U
H5A H 0.7655 0.9778 0.5919 0.166 Uiso 1 1 calc R

loop_
_atom_site_aniso_label
_atom_site_aniso_U_11
_atom_site_aniso_U_22
_atom_site_aniso_U_33
_atom_site_aniso_U_23
_atom_site_aniso_U_13
_atom_site_aniso_U_12
C1 0.083(5) 0.047(4) 0.091(6) 0.010(4) 0.023(5) 0.022(4)
C2 0.052(3) 0.039(3) 0.042(3) 0.008(3) -0.005(3) -0.002(3)
C3 0.083(5) 0.036(3) 0.055(4) 0.003(3) -0.013(3) -0.002(3)
C4 0.069(5) 0.047(4) 0.076(5) 0.003(3) -0.019(4) -0.021(3)
C5 0.053(4) 0.057(4) 0.065(4) 0.008(3) -0.011(3) -0.020(3)
C6 0.048(3) 0.044(3) 0.049(3) 0.007(3) -0.007(3) -0.011(3)
C7 0.044(3) 0.038(3) 0.038(3) 0.010(2) -0.007(2) -0.004(2)
C8 0.043(3) 0.059(4) 0.052(4) 0.010(3) 0.001(3) -0.004(3)
C9 0.058(4) 0.077(5) 0.078(5) 0.002(4) 0.018(4) 0.016(4)
C10 0.074(4) 0.058(3) 0.048(3) 0.002(3) -0.006(3) 0.026(3)
C11 0.074(4) 0.058(3) 0.048(3) 0.002(3) -0.006(3) 0.026(3)
C12 0.074(4) 0.058(3) 0.048(3) 0.002(3) -0.006(3) 0.026(3)
C13 0.121(7) 0.072(5) 0.061(5) 0.026(4) -0.016(5) -0.004(5)
C14 0.046(3) 0.037(3) 0.055(4) -0.005(3) 0.003(3) -0.004(2)
C15 0.052(4) 0.041(3) 0.074(5) 0.002(3) 0.014(3) -0.003(3)
C16 0.047(4) 0.039(3) 0.100(6) -0.012(4) 0.010(4) -0.005(3)
C17 0.039(3) 0.041(3) 0.093(5) -0.017(4) -0.009(3) 0.002(3)
C18 0.036(3) 0.038(3) 0.065(4) -0.008(3) -0.003(3) 0.002(2)
C19 0.033(3) 0.032(3) 0.060(4) -0.005(3) -0.002(3) -0.002(2)
C20 0.053(4) 0.052(4) 0.061(4) -0.015(3) -0.013(3) 0.011(3)
C21 0.139(8) 0.096(6) 0.037(4) -0.012(4) -0.026(5) 0.033(6)
C23 0.074(4) 0.058(3) 0.048(3) 0.002(3) -0.006(3) 0.026(3)
C24 0.074(4) 0.058(3) 0.048(3) 0.002(3) -0.006(3) 0.026(3)
C25 0.085(6) 0.114(8) 0.082(6) 0.001(6) -0.004(5) -0.010(6)
C22' 0.074(4) 0.058(3) 0.048(3) 0.002(3) -0.006(3) 0.026(3)
Cd1 0.0353(2) 0.0393(2) 0.0426(3) 0.00332(18) -0.00228(17) 0.00262(16)
Cd2 0.0356(2) 0.0366(2) 0.0418(3) 0.00255(17) -0.00409(17) 0.00149(16)
Cl1 0.0584(10) 0.0877(13) 0.0434(9) 0.0008(8) -0.0088(7) -0.0011(9)
Cl2 0.0419(9) 0.0858(13) 0.0797(13) -0.0228(10) 0.0087(8) 0.0034(8)
N1 0.041(3) 0.053(3) 0.052(3) 0.006(2) 0.007(2) -0.001(2)
N2 0.048(3) 0.048(3) 0.057(3) -0.006(3) -0.006(2) 0.009(2)
N3 0.068(4) 0.051(3) 0.051(3) -0.006(3) -0.012(3) 0.008(3)
N4 0.058(3) 0.067(4) 0.050(3) 0.019(3) -0.005(3) -0.001(3)
O1 0.055(3) 0.040(2) 0.080(3) 0.005(2) 0.005(2) 0.009(2)
O2 0.036(2) 0.032(2) 0.066(3) 0.0050(19) -0.0087(19) -0.0025(16)
O3 0.083(3) 0.055(3) 0.061(3) 0.016(2) -0.019(3) -0.013(2)
O4 0.037(2) 0.037(2) 0.068(3) 0.009(2) -0.013(2) -0.0072(17)
O5 0.099(5) 0.115(6) 0.119(6) 0.008(5) -0.039(4) -0.005(4)

loop_
_atom_type_symbol
_atom_type_description
_atom_type_scat_dispersion_real
_atom_type_scat_dispersion_imag
_atom_type_scat_source
C C 0.0033 0.0016 'International Tables Vol C Tables 4.2.6.8 and 6.1.1.4'
H H 0.0000 0.0000 'International Tables Vol C Tables 4.2.6.8 and 6.1.1.4'
N N 0.0061 0.0033 'International Tables Vol C Tables 4.2.6.8 and 6.1.1.4'
O O 0.0106 0.0060 'International Tables Vol C Tables 4.2.6.8 and 6.1.1.4'
Cl Cl 0.1484 0.1585 'International Tables Vol C Tables 4.2.6.8 and 6.1.1.4'
Cd Cd -0.8075 1.2024 'International Tables Vol C Tables 4.2.6.8 and 6.1.1.4'

loop_
_geom_angle_atom_site_label_1
_geom_angle_atom_site_label_2
_geom_angle_atom_site_label_3
_geom_angle
C3 C2 O1 124.5(6)
C3 C2 C7 121.9(6)
O1 C2 C7 113.5(5)
C2 C3 C4 119.1(7)
C5 C4 C3 119.8(6)
C4 C5 C6 122.5(7)
C7 C6 C5 118.2(6)
C7 C6 C8 123.7(5)
C5 C6 C8 117.9(6)
O2 C7 C6 122.4(5)
O2 C7 C2 119.1(5)
C6 C7 C2 118.4(5)
N1 C8 C6 126.4(6)
C10 C9 N1 113.5(8)
C9 C10 N2 117.2(10)
C15 C14 O3 125.1(6)
C15 C14 C19 122.7(6)
O3 C14 C19 112.2(5)
C14 C15 C16 119.1(7)
C17 C16 C15 120.2(6)
C16 C17 C18 122.1(7)
C17 C18 C19 118.7(6)
C17 C18 C20 119.0(6)
C19 C18 C20 122.2(6)
O4 C19 C14 119.7(5)
O4 C19 C18 123.2(6)
C14 C19 C18 117.1(5)
N3 C20 C18 127.0(6)
C22' C21 N3 111.4(7)
N4 C22' C21 114.2(9)
O2 Cd1 O4 72.79(13)
O2 Cd1 N3 126.96(18)
O4 Cd1 N3 74.21(17)
O2 Cd1 N4 100.20(17)
O4 Cd1 N4 132.55(19)
N3 Cd1 N4 74.1(2)
O2 Cd1 Cl2 129.88(13)
O4 Cd1 Cl2 109.06(12)
N3 Cd1 Cl2 99.70(16)
N4 Cd1 Cl2 110.36(15)
O4 Cd2 O2 73.09(14)
O4 Cd2 N1 124.49(18)
O2 Cd2 N1 75.48(16)
O4 Cd2 N2 99.65(17)
O2 Cd2 N2 137.06(18)
N1 Cd2 N2 74.87(19)
O4 Cd2 Cl1 130.85(13)
O2 Cd2 Cl1 109.42(12)
N1 Cd2 Cl1 102.34(14)
N2 Cd2 Cl1 106.75(14)
C8 N1 C9 121.3(6)
C8 N1 Cd2 125.5(5)
C9 N1 Cd2 111.8(4)
C12 N2 C11 110.2(9)
C12 N2 C10 123.9(10)
C11 N2 C10 94.6(9)
C12 N2 Cd2 111.6(6)
C11 N2 Cd2 111.8(6)
C10 N2 Cd2 103.6(6)
C20 N3 C21 122.1(7)
C20 N3 Cd1 123.4(5)
C21 N3 Cd1 113.2(5)
C22' N4 C24 123.9(9)
C22' N4 C23 100.3(8)
C24 N4 C23 104.6(9)
C22' N4 Cd1 105.7(7)
C24 N4 Cd1 113.2(6)
C23 N4 Cd1 107.4(6)
C2 O1 C1 118.9(5)
C7 O2 Cd1 127.3(3)
C7 O2 Cd2 124.8(3)
Cd1 O2 Cd2 107.96(15)
C14 O3 C13 118.2(6)
C19 O4 Cd2 131.6(4)
C19 O4 Cd1 121.4(3)
Cd2 O4 Cd1 106.11(15)

loop_
_geom_bond_atom_site_label_1
_geom_bond_atom_site_label_2
_geom_bond_distance
C1 O1 1.420(8)
C2 C3 1.372(9)
C2 O1 1.373(8)
C2 C7 1.411(8)
C3 C4 1.412(11)
C4 C5 1.340(10)
C5 C6 1.419(9)
C6 C7 1.403(9)
C6 C8 1.442(9)
C7 O2 1.330(7)
C8 N1 1.275(8)
C9 C10 1.418(16)
C9 N1 1.477(9)
C10 N2 1.446(16)
C11 N2 1.408(14)
C12 N2 1.396(15)
C13 O3 1.439(8)
C14 C15 1.360(8)
C14 O3 1.377(8)
C14 C19 1.421(9)
C15 C16 1.407(11)
C16 C17 1.345(11)
C17 C18 1.415(9)
C18 C19 1.416(9)
C18 C20 1.431(10)
C19 O4 1.308(7)
C20 N3 1.272(9)
C21 C22' 1.498(15)
C21 N3 1.474(10)
C23 N4 1.505(8)
C24 N4 1.475(8)
C25 O5 1.393(12)
C22' N4 1.432(8)
Cd1 O2 2.195(4)
Cd1 O4 2.304(4)
Cd1 N3 2.341(6)
Cd1 N4 2.371(5)
Cd1 Cl2 2.4315(17)
Cd2 O4 2.214(4)
Cd2 O2 2.270(4)
Cd2 N1 2.323(5)
Cd2 N2 2.382(5)
Cd2 Cl1 2.4273(17)
